data_7027776
loop_
_publ_author_name
'Clague, Nicholas P.'
'Crane, Jonathan D.'
'Moreton, David J.'
'Sinn, Ekkehard'
'Teat, Simon J.'
'Young, Nigel A.'

_publ_section_title
;
 A mixed lithium--strontium polynuclear complex formed within the
 hexa-deprotonated calix[8]arene framework; the synthesis and structure of
 Li4Sr2(H2L)(O2CC4H9)2(dmf&#x200A;)8 [H8L&#x2005;=&#x2005;p-Pri- or
 p-Bui-calix[8]arene]&#x200A;&#x2020;
;
_journal_issue 20
_journal_name_full 'Journal of the Chemical Society, Dalton Transactions'
_journal_page_first 3535
_journal_paper_doi 10.1039/a906694b
_journal_year 1999
_chemical_formula_sum 'C114 H162 Li4 N8 O20 Sr2'
_chemical_formula_weight 2167.52
_chemical_name_systematic
;
 ?
;
_space_group_IT_number 2
_symmetry_cell_setting triclinic
_symmetry_space_group_name_Hall '-P 1'
_symmetry_space_group_name_H-M 'P -1'
_atom_sites_solution_hydrogens geom
_atom_sites_solution_primary direct
_atom_sites_solution_secondary difmap
_audit_creation_method SHELXL-97
_cell_angle_alpha 76.844(5)
_cell_angle_beta 86.659(6)
_cell_angle_gamma 84.660(6)
_cell_formula_units_Z 1
_cell_length_a 13.079(2)
_cell_length_b 15.190(3)
_cell_length_c 16.187(3)
_cell_measurement_reflns_used 13531
_cell_measurement_temperature 160(2)
_cell_measurement_theta_max 27.25
_cell_measurement_theta_min 1.33
_cell_volume 3115.6(10)
_computing_cell_refinement 'local programs'
_computing_data_collection 'Siemens SMART'
_computing_data_reduction 'Siemens SAINT'
_computing_molecular_graphics 'Siemens SHELXTL'
_computing_publication_material 'SHELXTL and local programs'
_computing_structure_refinement 'Siemens SHELXTL'
_computing_structure_solution 'Siemens SHELXTL'
_diffrn_ambient_temperature 160(2)
_diffrn_measured_fraction_theta_full 0.993
_diffrn_measured_fraction_theta_max 0.993
_diffrn_measurement_device_type 'Siemens SMART CCD diffractometer'
_diffrn_measurement_method '\w rotation with narrow frames'
_diffrn_radiation_monochromator 'Silicon 111'
_diffrn_radiation_source 'Daresbury SRS Station 9.8'
_diffrn_radiation_type Synchrotron
_diffrn_radiation_wavelength 0.68750
_diffrn_reflns_av_R_equivalents 0.0534
_diffrn_reflns_av_sigmaI/netI 0.0958
_diffrn_reflns_limit_h_max 14
_diffrn_reflns_limit_h_min -14
_diffrn_reflns_limit_k_max 14
_diffrn_reflns_limit_k_min -16
_diffrn_reflns_limit_l_max 18
_diffrn_reflns_limit_l_min -14
_diffrn_reflns_number 14144
_diffrn_reflns_theta_full 22.50
_diffrn_reflns_theta_max 22.50
_diffrn_reflns_theta_min 1.61
_diffrn_standards_decay_% 10
_diffrn_standards_number 0
_exptl_absorpt_coefficient_mu 0.919
_exptl_absorpt_correction_T_max 0.94
_exptl_absorpt_correction_T_min 0.91
_exptl_absorpt_correction_type multiscans
_exptl_crystal_colour colourless
_exptl_crystal_density_diffrn 1.155
_exptl_crystal_density_method 'not measured'
_exptl_crystal_description block
_exptl_crystal_F_000 1150
_exptl_crystal_size_max 0.10
_exptl_crystal_size_mid 0.10
_exptl_crystal_size_min 0.07
_refine_diff_density_max 1.882
_refine_diff_density_min -0.902
_refine_diff_density_rms 0.134
_refine_ls_extinction_coef 0.017(3)
_refine_ls_extinction_expression Fc^*^=kFc[1+0.001xFc^2^\l^3^/sin(2\q)]^-1/4^
_refine_ls_extinction_method SHELXL
_refine_ls_goodness_of_fit_ref 1.047
_refine_ls_hydrogen_treatment mixed
_refine_ls_matrix_type full
_refine_ls_number_parameters 724
_refine_ls_number_reflns 8941
_refine_ls_number_restraints 225
_refine_ls_restrained_S_all 1.042
_refine_ls_R_factor_all 0.1048
_refine_ls_R_factor_gt 0.0897
_refine_ls_shift/su_max 0.004
_refine_ls_shift/su_mean 0.000
_refine_ls_structure_factor_coef Fsqd
_refine_ls_weighting_details 'calc w=1/[\s^2^(Fo^2^)+(0.2000P)^2^+0.0000P] where P=(Fo^2^+2Fc^2^)/3'
_refine_ls_weighting_scheme calc
_refine_ls_wR_factor_gt 0.2483
_refine_ls_wR_factor_ref 0.2795
_reflns_number_gt 6827
_reflns_number_total 8941
_reflns_threshold_expression >2sigma(I)
_cod_data_source_file 906694bsup1.cif
_cod_data_source_block hull20
_cod_original_cell_volume 3115.8(9)
_cod_original_sg_symbol_H-M P-1
_cod_database_code 7027776

loop_
_symmetry_equiv_pos_as_xyz
'x, y, z'
'-x, -y, -z'

loop_
_atom_site_label
_atom_site_type_symbol
_atom_site_fract_x
_atom_site_fract_y
_atom_site_fract_z
_atom_site_U_iso_or_equiv
_atom_site_adp_type
_atom_site_occupancy
_atom_site_symmetry_multiplicity
_atom_site_calc_flag
_atom_site_refinement_flags
_atom_site_disorder_assembly
_atom_site_disorder_group
Sr1 Sr 0.40817(3) 0.39956(3) 0.47789(3) 0.0416(3) Uani 1 1 d . . .
Li1 Li 0.5085(7) 0.1699(7) 0.5676(7) 0.055(2) Uani 1 1 d . . .
Li2 Li 0.4705(8) 0.4329(8) 0.6591(7) 0.061(3) Uani 1 1 d . . .
O1 O 0.3451(3) 0.4105(3) 0.6204(2) 0.0514(10) Uani 1 1 d . A .
O2 O 0.3718(3) 0.2139(3) 0.5278(2) 0.0463(9) Uani 1 1 d . A .
O3 O 0.3887(3) 0.2856(2) 0.3771(2) 0.0503(10) Uani 1 1 d . A .
O4 O 0.5145(3) 0.4497(3) 0.3492(2) 0.0469(9) Uani 1 1 d . . .
C1 C 0.2277(4) 0.4782(4) 0.7098(4) 0.0509(14) Uani 1 1 d . . .
C2 C 0.1475(5) 0.4672(5) 0.7710(5) 0.076(2) Uani 1 1 d . A .
H2 H 0.1145 0.5193 0.7876 0.091 Uiso 1 1 calc R . .
C3 C 0.1145(6) 0.3832(6) 0.8083(6) 0.086(3) Uani 1 1 d . . .
C4 C 0.1598(5) 0.3109(5) 0.7798(5) 0.0651(18) Uani 1 1 d . A .
H4 H 0.1372 0.2527 0.8044 0.078 Uiso 1 1 calc R . .
C5 C 0.2355(4) 0.3172(4) 0.7181(4) 0.0485(13) Uani 1 1 d . . .
C6 C 0.2713(4) 0.4025(4) 0.6798(4) 0.0468(14) Uani 1 1 d . A .
C7A C 0.0394(16) 0.3575(16) 0.8917(17) 0.102(6) Uani 0.62(2) 1 d PU A 1
C9A C -0.0514(13) 0.3245(15) 0.8608(17) 0.145(9) Uani 0.62(2) 1 d PU A 1
C7B C 0.005(3) 0.385(3) 0.856(3) 0.094(7) Uani 0.38(2) 1 d PU A 2
C9B C -0.0961(18) 0.426(3) 0.803(3) 0.161(14) Uani 0.38(2) 1 d PU A 2
C8 C 0.0116(10) 0.4387(10) 0.9275(8) 0.140(4) Uani 1 1 d U . .
C10 C 0.2833(4) 0.2328(4) 0.6906(4) 0.0511(14) Uani 1 1 d . A .
H10A H 0.3535 0.2447 0.6670 0.061 Uiso 1 1 calc R . .
H10B H 0.2903 0.1829 0.7418 0.061 Uiso 1 1 calc R . .
C11 C 0.2274(4) 0.2008(4) 0.6271(4) 0.0508(14) Uani 1 1 d . . .
C12 C 0.1261(5) 0.1788(4) 0.6443(5) 0.0612(17) Uani 1 1 d . A .
H12 H 0.0933 0.1876 0.6960 0.073 Uiso 1 1 calc R . .
C13 C 0.0705(5) 0.1447(4) 0.5895(5) 0.0609(17) Uani 1 1 d . . .
C14 C 0.1225(5) 0.1286(4) 0.5184(5) 0.0600(17) Uani 1 1 d . A .
H14 H 0.0882 0.1016 0.4816 0.072 Uiso 1 1 calc R . .
C15 C 0.2221(4) 0.1495(3) 0.4972(4) 0.0478(14) Uani 1 1 d . . .
C16 C 0.2752(4) 0.1883(3) 0.5515(4) 0.0450(13) Uani 1 1 d . A .
C17 C -0.0395(6) 0.1205(6) 0.6139(6) 0.083(2) Uani 1 1 d . A .
H17 H -0.0738 0.1696 0.6403 0.099 Uiso 1 1 calc R . .
C18 C -0.1035(6) 0.1162(6) 0.5402(6) 0.088(3) Uani 1 1 d . . .
H18A H -0.1024 0.1735 0.4975 0.132 Uiso 1 1 calc R A .
H18B H -0.1744 0.1064 0.5606 0.132 Uiso 1 1 calc R . .
H18C H -0.0751 0.0661 0.5147 0.132 Uiso 1 1 calc R . .
C19 C -0.0437(8) 0.0331(8) 0.6798(9) 0.133(4) Uani 1 1 d . . .
H19A H -0.0034 0.0358 0.7282 0.199 Uiso 1 1 calc R A .
H19B H -0.0153 -0.0176 0.6551 0.199 Uiso 1 1 calc R . .
H19C H -0.1153 0.0243 0.6990 0.199 Uiso 1 1 calc R . .
C20 C 0.2756(5) 0.1291(4) 0.4165(4) 0.0547(15) Uani 1 1 d . A .
H20A H 0.3503 0.1177 0.4251 0.066 Uiso 1 1 calc R . .
H20B H 0.2508 0.0730 0.4064 0.066 Uiso 1 1 calc R . .
C21 C 0.2581(5) 0.2035(4) 0.3393(4) 0.0529(14) Uani 1 1 d . . .
C22 C 0.1867(5) 0.2000(4) 0.2796(5) 0.0619(17) Uani 1 1 d . A .
H22 H 0.1472 0.1490 0.2892 0.074 Uiso 1 1 calc R . .
C23 C 0.1708(6) 0.2672(5) 0.2071(5) 0.072(2) Uani 1 1 d . . .
C24 C 0.2294(5) 0.3416(4) 0.1938(4) 0.0628(17) Uani 1 1 d . A .
H24 H 0.2188 0.3889 0.1446 0.075 Uiso 1 1 calc R . .
C25 C 0.3020(5) 0.3488(4) 0.2496(4) 0.0525(14) Uani 1 1 d . . .
C26 C 0.3166(4) 0.2795(4) 0.3228(4) 0.0495(14) Uani 1 1 d . A .
C27 C 0.0904(7) 0.2607(6) 0.1460(6) 0.100(3) Uani 1 1 d D A .
H27 H 0.0937 0.3154 0.0982 0.120 Uiso 1 1 calc R . .
C28 C 0.1115(8) 0.1791(7) 0.1072(6) 0.106(3) Uani 1 1 d D . .
H28A H 0.0582 0.1791 0.0671 0.159 Uiso 1 1 calc R A .
H28B H 0.1112 0.1236 0.1522 0.159 Uiso 1 1 calc R . .
H28C H 0.1788 0.1815 0.0773 0.159 Uiso 1 1 calc R . .
C29 C -0.0176(7) 0.2648(9) 0.1851(9) 0.143(5) Uani 1 1 d D . .
H29A H -0.0670 0.2619 0.1427 0.214 Uiso 1 1 calc R A .
H29B H -0.0319 0.3217 0.2040 0.214 Uiso 1 1 calc R . .
H29C H -0.0236 0.2135 0.2337 0.214 Uiso 1 1 calc R . .
C30 C 0.3644(5) 0.4301(4) 0.2347(4) 0.0549(15) Uani 1 1 d . A .
H30A H 0.3529 0.4586 0.2841 0.066 Uiso 1 1 calc R . .
H30B H 0.3388 0.4749 0.1842 0.066 Uiso 1 1 calc R . .
C31 C 0.4791(5) 0.4091(4) 0.2214(4) 0.0527(14) Uani 1 1 d . . .
C32 C 0.5158(6) 0.3817(4) 0.1494(4) 0.0624(17) Uani 1 1 d . A .
H32 H 0.4677 0.3727 0.1109 0.075 Uiso 1 1 calc R . .
C33 C 0.6191(7) 0.3664(5) 0.1301(4) 0.072(2) Uani 1 1 d . . .
C34 C 0.6874(6) 0.3820(4) 0.1878(4) 0.0650(18) Uani 1 1 d . A .
H34 H 0.7591 0.3735 0.1758 0.078 Uiso 1 1 calc R . .
C35 C 0.6542(5) 0.4094(4) 0.2625(4) 0.0470(13) Uani 1 1 d . . .
C36 C 0.5483(4) 0.4228(3) 0.2803(3) 0.0424(13) Uani 1 1 d . . .
C37 C 0.6583(10) 0.3373(6) 0.0509(5) 0.118(4) Uani 1 1 d D A .
H37 H 0.5907 0.3183 0.0386 0.141 Uiso 1 1 calc R . .
C38 C 0.6629(11) 0.4060(7) -0.0236(5) 0.148(6) Uani 1 1 d D . .
H38A H 0.6201 0.4600 -0.0154 0.222 Uiso 1 1 calc R A .
H38B H 0.6377 0.3847 -0.0708 0.222 Uiso 1 1 calc R . .
H38C H 0.7342 0.4211 -0.0364 0.222 Uiso 1 1 calc R . .
C39 C 0.7090(11) 0.2483(7) 0.0627(7) 0.135(5) Uani 1 1 d D . .
H39A H 0.6910 0.2131 0.1194 0.203 Uiso 1 1 calc R A .
H39B H 0.7835 0.2524 0.0570 0.203 Uiso 1 1 calc R . .
H39C H 0.6873 0.2184 0.0197 0.203 Uiso 1 1 calc R . .
C40 C 0.7316(4) 0.4284(4) 0.3217(4) 0.0548(15) Uani 1 1 d . . .
H40A H 0.7900 0.3813 0.3267 0.066 Uiso 1 1 calc R . .
H40B H 0.6986 0.4245 0.3789 0.066 Uiso 1 1 calc R . .
O101 O 0.5658(3) 0.2864(3) 0.5437(3) 0.0572(11) Uani 1 1 d . B .
O102 O 0.5728(3) 0.4244(2) 0.5575(3) 0.0457(9) Uani 1 1 d . . .
C101 C 0.6132(4) 0.3474(4) 0.5605(4) 0.0492(14) Uani 1 1 d . B .
C102 C 0.7252(6) 0.3293(5) 0.5759(6) 0.078(2) Uani 1 1 d . . .
H10C H 0.7531 0.2760 0.5538 0.093 Uiso 1 1 calc R B .
H10D H 0.7619 0.3822 0.5458 0.093 Uiso 1 1 calc R . .
C103 C 0.7414(8) 0.3122(7) 0.6667(7) 0.100(3) Uani 1 1 d . B .
H10E H 0.7089 0.3643 0.6885 0.120 Uiso 1 1 calc R . .
H10F H 0.8162 0.3089 0.6753 0.120 Uiso 1 1 calc R . .
C104 C 0.6999(7) 0.2272(6) 0.7180(6) 0.087(2) Uani 1 1 d . . .
H10G H 0.7225 0.1770 0.6897 0.104 Uiso 1 1 calc R B .
H10H H 0.6240 0.2352 0.7176 0.104 Uiso 1 1 calc R . .
C105 C 0.7322(11) 0.1993(13) 0.8107(9) 0.180(7) Uani 1 1 d . B .
H10I H 0.7025 0.1426 0.8386 0.270 Uiso 1 1 calc R . .
H10J H 0.7073 0.2471 0.8403 0.270 Uiso 1 1 calc R . .
H10K H 0.8073 0.1903 0.8121 0.270 Uiso 1 1 calc R . .
O111 O 0.2231(3) 0.4281(4) 0.4424(4) 0.0760(14) Uani 1 1 d DU B .
C11A C 0.1513(9) 0.4085(16) 0.4889(11) 0.081(5) Uani 0.571(16) 1 d PDU B 1
N11A N 0.0629(7) 0.3845(8) 0.4677(10) 0.076(4) Uani 0.571(16) 1 d PDU B 1
C12A C -0.0247(13) 0.3734(12) 0.5286(17) 0.139(8) Uani 0.571(16) 1 d PDU B 1
C13A C 0.0437(16) 0.3679(17) 0.3861(13) 0.135(7) Uani 0.571(16) 1 d PDU B 1
C11B C 0.1418(10) 0.3984(15) 0.4570(15) 0.077(6) Uani 0.429(16) 1 d PDU B 2
N11B N 0.0546(9) 0.4266(13) 0.4157(13) 0.089(6) Uani 0.429(16) 1 d PDU B 2
C12B C -0.0361(15) 0.3744(19) 0.435(2) 0.140(11) Uani 0.429(16) 1 d PDU B 2
C13B C 0.0515(18) 0.499(2) 0.3424(18) 0.153(14) Uani 0.429(16) 1 d PDU B 2
O121 O 0.5120(4) 0.0925(3) 0.6830(3) 0.0770(14) Uani 1 1 d D B .
C121 C 0.5282(7) 0.0109(5) 0.7008(5) 0.082(2) Uani 1 1 d D . .
H121 H 0.5381 -0.0190 0.6550 0.098 Uiso 1 1 calc R B .
N121 N 0.5335(7) -0.0416(5) 0.7801(5) 0.104(2) Uani 1 1 d D B .
C122 C 0.5083(19) -0.0026(10) 0.8532(9) 0.255(11) Uani 1 1 d DU . .
H12A H 0.5178 -0.0498 0.9053 0.383 Uiso 1 1 calc R B .
H12B H 0.4367 0.0229 0.8513 0.383 Uiso 1 1 calc R . .
H12C H 0.5536 0.0455 0.8526 0.383 Uiso 1 1 calc R . .
C123 C 0.5474(10) -0.1372(6) 0.7955(8) 0.150(6) Uani 1 1 d D . .
H12D H 0.5508 -0.1625 0.8567 0.225 Uiso 1 1 calc R B .
H12E H 0.6115 -0.1552 0.7670 0.225 Uiso 1 1 calc R . .
H12F H 0.4895 -0.1603 0.7734 0.225 Uiso 1 1 calc R . .
O131 O 0.4890(4) 0.3543(4) 0.7722(4) 0.0823(15) Uani 1 1 d . . .
C131 C 0.4353(7) 0.3681(7) 0.8341(5) 0.088(2) Uani 1 1 d . B .
H131 H 0.4154 0.4296 0.8350 0.105 Uiso 1 1 calc R . .
N131 N 0.4028(5) 0.3066(4) 0.8989(4) 0.0654(14) Uani 1 1 d . . .
C132 C 0.3345(8) 0.3373(9) 0.9606(7) 0.127(4) Uani 1 1 d . B .
H13A H 0.3163 0.2853 1.0053 0.190 Uiso 1 1 calc R . .
H13B H 0.2721 0.3684 0.9333 0.190 Uiso 1 1 calc R . .
H13C H 0.3684 0.3794 0.9856 0.190 Uiso 1 1 calc R . .
C133 C 0.4210(10) 0.2096(7) 0.8977(7) 0.126(4) Uani 1 1 d . B .
H13D H 0.3926 0.1730 0.9504 0.189 Uiso 1 1 calc R . .
H13E H 0.4951 0.1934 0.8929 0.189 Uiso 1 1 calc R . .
H13F H 0.3875 0.1979 0.8492 0.189 Uiso 1 1 calc R . .
O141 O 0.5684(4) 0.0879(3) 0.5029(4) 0.0770(14) Uani 1 1 d . B .
C141 C 0.6152(6) 0.0559(4) 0.4478(5) 0.074(2) Uani 1 1 d . . .
H141 H 0.6144 -0.0075 0.4526 0.088 Uiso 1 1 calc R B .
N141 N 0.6678(5) 0.1023(4) 0.3811(4) 0.0742(18) Uani 1 1 d . B .
C142 C 0.7214(8) 0.0572(6) 0.3208(6) 0.102(3) Uani 1 1 d . . .
H14A H 0.7556 0.1016 0.2769 0.153 Uiso 1 1 calc R B .
H14B H 0.6724 0.0280 0.2944 0.153 Uiso 1 1 calc R . .
H14C H 0.7729 0.0112 0.3497 0.153 Uiso 1 1 calc R . .
C143 C 0.6677(8) 0.1991(5) 0.3676(7) 0.106(3) Uani 1 1 d . . .
H14D H 0.7098 0.2222 0.3166 0.159 Uiso 1 1 calc R B .
H14E H 0.6960 0.2145 0.4168 0.159 Uiso 1 1 calc R . .
H14F H 0.5971 0.2267 0.3603 0.159 Uiso 1 1 calc R . .

loop_
_atom_site_aniso_label
_atom_site_aniso_U_11
_atom_site_aniso_U_22
_atom_site_aniso_U_33
_atom_site_aniso_U_23
_atom_site_aniso_U_13
_atom_site_aniso_U_12
Sr1 0.0441(4) 0.0380(4) 0.0423(4) -0.0056(2) 0.0008(2) -0.0110(2)
Li1 0.052(5) 0.045(5) 0.064(6) -0.004(5) 0.007(5) -0.007(4)
Li2 0.056(6) 0.075(7) 0.060(6) -0.026(5) 0.001(5) -0.012(5)
O1 0.052(2) 0.054(2) 0.045(2) -0.0062(18) 0.0143(19) -0.0063(18)
O2 0.045(2) 0.046(2) 0.046(2) -0.0065(17) 0.0047(18) -0.0090(17)
O3 0.062(2) 0.045(2) 0.045(2) -0.0056(17) -0.0095(19) -0.0194(18)
O4 0.051(2) 0.054(2) 0.038(2) -0.0142(17) 0.0091(17) -0.0161(18)
C1 0.041(3) 0.054(3) 0.061(4) -0.017(3) 0.010(3) -0.012(3)
C2 0.064(4) 0.070(5) 0.101(6) -0.037(4) 0.036(4) -0.021(4)
C3 0.072(5) 0.088(6) 0.105(6) -0.038(5) 0.045(5) -0.038(4)
C4 0.070(4) 0.064(4) 0.067(4) -0.025(3) 0.024(4) -0.028(3)
C5 0.051(3) 0.053(3) 0.042(3) -0.010(3) 0.002(3) -0.014(3)
C6 0.043(3) 0.055(3) 0.041(3) -0.005(3) 0.001(3) -0.011(3)
C7A 0.075(10) 0.097(12) 0.127(17) -0.021(10) 0.044(9) -0.013(8)
C9A 0.093(11) 0.138(16) 0.22(2) -0.076(14) 0.099(12) -0.072(11)
C7B 0.075(15) 0.099(18) 0.113(19) -0.044(14) 0.063(12) -0.026(13)
C9B 0.042(11) 0.25(4) 0.18(2) -0.03(3) 0.048(11) -0.032(16)
C8 0.140(9) 0.161(10) 0.132(9) -0.068(8) 0.069(7) -0.036(8)
C10 0.053(3) 0.049(3) 0.048(3) -0.006(3) 0.007(3) -0.009(3)
C11 0.054(3) 0.040(3) 0.057(4) -0.008(3) 0.008(3) -0.013(3)
C12 0.068(4) 0.049(3) 0.069(4) -0.016(3) 0.017(3) -0.021(3)
C13 0.060(4) 0.051(4) 0.076(5) -0.020(3) 0.014(3) -0.023(3)
C14 0.061(4) 0.046(3) 0.078(5) -0.019(3) 0.007(3) -0.026(3)
C15 0.058(3) 0.033(3) 0.050(3) 0.002(2) -0.004(3) -0.015(2)
C16 0.054(3) 0.027(3) 0.050(3) 0.000(2) -0.002(3) -0.005(2)
C17 0.076(5) 0.080(5) 0.105(6) -0.040(5) 0.029(4) -0.044(4)
C18 0.065(4) 0.079(5) 0.134(8) -0.047(5) 0.016(5) -0.028(4)
C19 0.100(7) 0.119(8) 0.174(12) -0.006(8) 0.018(7) -0.065(6)
C20 0.068(4) 0.035(3) 0.067(4) -0.020(3) 0.014(3) -0.022(3)
C21 0.058(3) 0.043(3) 0.059(4) -0.010(3) 0.001(3) -0.017(3)
C22 0.069(4) 0.046(3) 0.077(5) -0.019(3) -0.004(4) -0.025(3)
C23 0.086(5) 0.061(4) 0.073(5) -0.012(4) -0.024(4) -0.025(4)
C24 0.076(4) 0.055(4) 0.056(4) -0.002(3) -0.017(3) -0.018(3)
C25 0.065(4) 0.042(3) 0.053(4) -0.008(3) -0.005(3) -0.016(3)
C26 0.057(3) 0.044(3) 0.049(3) -0.004(3) -0.003(3) -0.024(3)
C27 0.115(7) 0.093(6) 0.100(7) -0.018(5) -0.057(6) -0.032(5)
C28 0.132(7) 0.108(7) 0.086(6) -0.019(5) -0.030(6) -0.050(6)
C29 0.089(7) 0.170(12) 0.192(13) -0.079(10) -0.065(8) 0.001(7)
C30 0.065(4) 0.047(3) 0.051(4) -0.002(3) -0.010(3) -0.014(3)
C31 0.071(4) 0.040(3) 0.046(3) -0.002(2) -0.003(3) -0.019(3)
C32 0.106(5) 0.045(3) 0.039(3) -0.012(3) -0.006(4) -0.010(3)
C33 0.122(6) 0.049(4) 0.044(4) -0.015(3) 0.013(4) 0.004(4)
C34 0.081(4) 0.050(4) 0.058(4) -0.010(3) 0.020(4) 0.006(3)
C35 0.063(3) 0.035(3) 0.043(3) -0.010(2) 0.010(3) -0.010(3)
C36 0.057(3) 0.033(3) 0.037(3) -0.005(2) 0.009(3) -0.017(2)
C37 0.213(12) 0.082(6) 0.050(4) -0.022(4) 0.011(6) 0.039(7)
C38 0.271(16) 0.090(7) 0.058(5) -0.003(5) 0.063(8) 0.037(8)
C39 0.213(12) 0.092(7) 0.095(7) -0.039(6) 0.031(8) 0.037(8)
C40 0.051(3) 0.047(3) 0.062(4) -0.006(3) 0.005(3) 0.000(3)
O101 0.052(2) 0.038(2) 0.081(3) -0.011(2) 0.002(2) -0.0076(18)
O102 0.049(2) 0.036(2) 0.054(2) -0.0131(17) -0.0140(18) -0.0025(16)
C101 0.046(3) 0.035(3) 0.065(4) -0.006(3) 0.007(3) -0.008(3)
C102 0.068(4) 0.070(5) 0.098(6) -0.020(4) -0.014(4) -0.005(4)
C103 0.099(6) 0.110(7) 0.102(7) -0.044(6) -0.015(6) -0.009(5)
C104 0.078(5) 0.084(6) 0.097(6) -0.023(5) -0.008(5) 0.005(4)
C105 0.157(12) 0.244(19) 0.147(13) -0.057(13) -0.078(11) 0.017(12)
O111 0.041(2) 0.089(3) 0.096(4) -0.010(3) -0.014(2) -0.016(2)
C11A 0.045(6) 0.070(9) 0.129(12) -0.027(9) 0.003(6) -0.006(6)
N11A 0.044(5) 0.056(7) 0.129(10) -0.023(7) 0.001(6) -0.009(5)
C12A 0.084(10) 0.076(10) 0.25(2) -0.035(14) 0.075(13) -0.016(8)
C13A 0.115(14) 0.134(17) 0.176(15) -0.072(15) -0.046(12) 0.002(13)
C11B 0.041(7) 0.046(10) 0.145(15) -0.019(11) -0.010(8) -0.002(6)
N11B 0.045(6) 0.086(12) 0.131(15) -0.005(9) -0.006(8) -0.019(7)
C12B 0.053(10) 0.148(19) 0.21(3) 0.002(18) -0.016(15) -0.047(12)
C13B 0.088(15) 0.19(3) 0.14(2) 0.052(17) -0.016(15) -0.022(16)
O121 0.114(4) 0.041(3) 0.073(3) -0.004(2) -0.021(3) 0.001(2)
C121 0.094(6) 0.075(6) 0.071(5) -0.010(4) 0.007(4) -0.004(4)
N121 0.132(6) 0.074(5) 0.088(5) 0.011(4) -0.001(5) 0.009(4)
C122 0.51(4) 0.096(10) 0.153(14) -0.021(10) -0.073(19) 0.018(16)
C123 0.198(12) 0.064(6) 0.152(10) 0.012(6) 0.084(10) 0.028(7)
O131 0.094(4) 0.078(3) 0.071(4) -0.011(3) -0.005(3) -0.006(3)
C131 0.099(6) 0.104(6) 0.065(5) -0.022(5) 0.010(5) -0.034(5)
N131 0.082(4) 0.055(3) 0.055(3) 0.001(3) 0.000(3) -0.019(3)
C132 0.117(8) 0.173(12) 0.108(8) -0.069(8) 0.021(7) -0.031(8)
C133 0.187(11) 0.094(7) 0.102(8) -0.024(6) 0.016(8) -0.045(7)
O141 0.092(3) 0.050(3) 0.081(3) -0.009(2) 0.022(3) 0.005(2)
C141 0.095(5) 0.035(3) 0.081(5) -0.002(3) 0.023(4) 0.000(3)
N141 0.094(4) 0.041(3) 0.076(4) -0.001(3) 0.029(4) 0.004(3)
C142 0.139(8) 0.063(5) 0.091(6) -0.006(4) 0.049(6) -0.003(5)
C143 0.127(7) 0.056(5) 0.129(8) -0.014(5) 0.043(7) -0.023(5)

loop_
_atom_type_symbol
_atom_type_description
_atom_type_scat_dispersion_real
_atom_type_scat_dispersion_imag
_atom_type_scat_source
C C 0.0033 0.0016 'International Tables Vol C Tables 4.2.6.8 and 6.1.1.4'
H H 0.0000 0.0000 'International Tables Vol C Tables 4.2.6.8 and 6.1.1.4'
N N 0.0061 0.0033 'International Tables Vol C Tables 4.2.6.8 and 6.1.1.4'
O O 0.0106 0.0060 'International Tables Vol C Tables 4.2.6.8 and 6.1.1.4'
Sr Sr -1.3020 3.0910 'International Tables Vol C Tables 4.2.6.8 and 6.1.1.4'
Li Li -0.0003 0.0001 'International Tables Vol C Tables 4.2.6.8 and 6.1.1.4'

loop_
_geom_angle_atom_site_label_1
_geom_angle_atom_site_label_2
_geom_angle_atom_site_label_3
_geom_angle
_geom_angle_site_symmetry_1
_geom_angle_site_symmetry_3
O1 Sr1 O4 151.59(13) . .
O1 Sr1 O111 84.53(16) . .
O4 Sr1 O111 109.22(16) . .
O1 Sr1 O102 88.55(13) . 2_666
O4 Sr1 O102 67.25(13) . 2_666
O111 Sr1 O102 90.34(14) . 2_666
O1 Sr1 O101 90.03(14) . .
O4 Sr1 O101 89.14(13) . .
O111 Sr1 O101 150.11(15) . .
O102 Sr1 O101 118.95(11) 2_666 .
O1 Sr1 O102 74.56(13) . .
O4 Sr1 O102 83.96(13) . .
O111 Sr1 O102 153.44(16) . .
O102 Sr1 O102 73.21(13) 2_666 .
O101 Sr1 O102 47.96(12) . .
O1 Sr1 O3 135.33(13) . .
O4 Sr1 O3 72.95(12) . .
O111 Sr1 O3 77.12(15) . .
O102 Sr1 O3 131.27(12) 2_666 .
O101 Sr1 O3 86.54(12) . .
O102 Sr1 O3 129.40(12) . .
O1 Sr1 O2 86.31(12) . .
O4 Sr1 O2 118.41(12) . .
O111 Sr1 O2 86.50(14) . .
O102 Sr1 O2 174.20(11) 2_666 .
O101 Sr1 O2 63.79(11) . .
O102 Sr1 O2 107.90(11) . .
O3 Sr1 O2 52.59(11) . .
O1 Sr1 C101 83.99(15) . .
O4 Sr1 C101 83.66(15) . .
O111 Sr1 C101 167.12(18) . .
O102 Sr1 C101 95.20(13) 2_666 .
O101 Sr1 C101 24.30(13) . .
O102 Sr1 C101 23.92(13) . .
O3 Sr1 C101 107.36(14) . .
O2 Sr1 C101 86.95(13) . .
O1 Sr1 Li2 35.0(2) . .
O4 Sr1 Li2 120.7(2) . .
O111 Sr1 Li2 117.5(2) . .
O102 Sr1 Li2 77.7(2) 2_666 .
O101 Sr1 Li2 67.7(2) . .
O102 Sr1 Li2 39.6(2) . .
O3 Sr1 Li2 149.5(2) . .
O2 Sr1 Li2 99.5(2) . .
C101 Sr1 Li2 53.0(2) . .
O1 Sr1 C11A 70.2(3) . .
O4 Sr1 C11A 125.6(3) . .
O111 Sr1 C11A 16.5(3) . .
O102 Sr1 C11A 97.8(4) 2_666 .
O101 Sr1 C11A 138.0(4) . .
O102 Sr1 C11A 143.9(3) . .
O3 Sr1 C11A 83.2(4) . .
O2 Sr1 C11A 77.9(4) . .
C101 Sr1 C11A 150.7(3) . .
Li2 Sr1 C11A 104.6(4) . .
O1 Sr1 Li2 123.4(2) . 2_666
O4 Sr1 Li2 30.0(2) . 2_666
O111 Sr1 Li2 105.4(2) . 2_666
O102 Sr1 Li2 37.4(2) 2_666 2_666
O101 Sr1 Li2 102.1(2) . 2_666
O102 Sr1 Li2 74.2(2) . 2_666
O3 Sr1 Li2 100.7(2) . 2_666
O2 Sr1 Li2 148.3(2) . 2_666
C101 Sr1 Li2 85.9(2) . 2_666
Li2 Sr1 Li2 100.6(3) . 2_666
C11A Sr1 Li2 119.7(4) . 2_666
O141 Li1 O101 114.9(5) . .
O141 Li1 O2 109.0(6) . .
O101 Li1 O2 97.1(5) . .
O141 Li1 O121 101.1(5) . .
O101 Li1 O121 120.1(6) . .
O2 Li1 O121 115.0(5) . .
O141 Li1 Sr1 124.2(5) . .
O101 Li1 Sr1 46.1(2) . .
O2 Li1 Sr1 51.0(2) . .
O121 Li1 Sr1 134.6(5) . .
O4 Li2 O1 114.0(6) 2_666 .
O4 Li2 O131 115.6(6) 2_666 .
O1 Li2 O131 107.7(6) . .
O4 Li2 O102 93.4(5) 2_666 .
O1 Li2 O102 103.2(5) . .
O131 Li2 O102 122.2(6) . .
O4 Li2 C36 28.1(2) 2_666 2_666
O1 Li2 C36 111.2(5) . 2_666
O131 Li2 C36 91.9(4) . 2_666
O102 Li2 C36 120.2(5) . 2_666
O4 Li2 C6 110.2(5) 2_666 .
O1 Li2 C6 26.9(2) . .
O131 Li2 C6 87.2(4) . .
O102 Li2 C6 129.9(5) . .
C36 Li2 C6 95.4(4) 2_666 .
O4 Li2 Sr1 110.3(5) 2_666 .
O1 Li2 Sr1 48.3(3) . .
O131 Li2 Sr1 134.1(5) . .
O102 Li2 Sr1 55.0(3) . .
C36 Li2 Sr1 131.1(5) 2_666 .
C6 Li2 Sr1 75.1(3) . .
O4 Li2 Sr1 43.3(3) 2_666 2_666
O1 Li2 Sr1 113.5(5) . 2_666
O131 Li2 Sr1 138.7(5) . 2_666
O102 Li2 Sr1 50.4(3) . 2_666
C36 Li2 Sr1 71.1(3) 2_666 2_666
C6 Li2 Sr1 130.5(4) . 2_666
Sr1 Li2 Sr1 79.4(3) . 2_666
C6 O1 Li2 112.9(5) . .
C6 O1 Sr1 150.1(4) . .
Li2 O1 Sr1 96.8(4) . .
C16 O2 Li1 134.6(4) . .
C16 O2 Sr1 120.7(3) . .
Li1 O2 Sr1 96.7(3) . .
C26 O3 Sr1 133.3(4) . .
C36 O4 Li2 112.1(5) . 2_666
C36 O4 Sr1 140.0(3) . .
Li2 O4 Sr1 106.7(4) 2_666 .
C2 C1 C6 119.3(6) . .
C2 C1 C40 119.4(5) . 2_666
C6 C1 C40 121.4(5) . 2_666
C3 C2 C1 122.2(6) . .
C4 C3 C2 117.1(6) . .
C4 C3 C7B 124.2(14) . .
C2 C3 C7B 115.2(15) . .
C4 C3 C7A 114.8(10) . .
C2 C3 C7A 127.4(10) . .
C7B C3 C7A 27.8(14) . .
C5 C4 C3 123.8(6) . .
C4 C5 C6 119.9(6) . .
C4 C5 C10 120.5(5) . .
C6 C5 C10 119.5(5) . .
O1 C6 C1 121.1(5) . .
O1 C6 C5 121.3(5) . .
C1 C6 C5 117.5(5) . .
O1 C6 Li2 40.2(3) . .
C1 C6 Li2 102.4(4) . .
C5 C6 Li2 123.6(5) . .
C9A C7A C8 112.1(16) . .
C9A C7A C3 104.5(18) . .
C8 C7A C3 110.1(15) . .
C8 C7B C3 107(2) . .
C8 C7B C9B 108(3) . .
C3 C7B C9B 120(3) . .
C7A C8 C7B 29.0(14) . .
C11 C10 C5 116.6(5) . .
C16 C11 C12 118.2(6) . .
C16 C11 C10 121.4(5) . .
C12 C11 C10 120.3(6) . .
C13 C12 C11 123.4(6) . .
C14 C13 C12 116.1(6) . .
C14 C13 C17 123.6(6) . .
C12 C13 C17 120.1(6) . .
C13 C14 C15 123.4(6) . .
C14 C15 C16 119.4(6) . .
C14 C15 C20 120.4(5) . .
C16 C15 C20 120.2(5) . .
O2 C16 C11 121.5(5) . .
O2 C16 C15 119.3(5) . .
C11 C16 C15 119.2(5) . .
C19 C17 C18 109.0(7) . .
C19 C17 C13 112.2(8) . .
C18 C17 C13 114.8(7) . .
C21 C20 C15 113.8(5) . .
C22 C21 C26 117.2(6) . .
C22 C21 C20 122.3(5) . .
C26 C21 C20 120.5(5) . .
C23 C22 C21 123.2(6) . .
C22 C23 C24 117.7(6) . .
C22 C23 C27 120.6(6) . .
C24 C23 C27 121.6(7) . .
C25 C24 C23 122.2(6) . .
C24 C25 C26 118.9(5) . .
C24 C25 C30 121.6(5) . .
C26 C25 C30 119.4(5) . .
O3 C26 C25 119.2(5) . .
O3 C26 C21 120.0(5) . .
C25 C26 C21 120.8(5) . .
C23 C27 C28 112.9(8) . .
C23 C27 C29 112.5(8) . .
C28 C27 C29 111.2(8) . .
C25 C30 C31 114.7(5) . .
C32 C31 C36 120.1(6) . .
C32 C31 C30 119.6(6) . .
C36 C31 C30 120.2(5) . .
C31 C32 C33 123.2(7) . .
C32 C33 C34 116.5(6) . .
C32 C33 C37 122.8(8) . .
C34 C33 C37 120.7(9) . .
C35 C34 C33 122.7(6) . .
C34 C35 C36 119.0(6) . .
C34 C35 C40 120.5(6) . .
C36 C35 C40 120.5(5) . .
O4 C36 C35 120.5(5) . .
O4 C36 C31 120.9(5) . .
C35 C36 C31 118.6(5) . .
O4 C36 Li2 39.8(3) . 2_666
C35 C36 Li2 104.2(4) . 2_666
C31 C36 Li2 121.5(5) . 2_666
C38 C37 C39 125.8(8) . .
C38 C37 C33 116.4(7) . .
C39 C37 C33 116.0(7) . .
C35 C40 C1 112.3(5) . 2_666
C101 O101 Li1 155.2(6) . .
C101 O101 Sr1 94.2(3) . .
Li1 O101 Sr1 102.4(3) . .
C101 O102 Li2 113.4(5) . .
C101 O102 Sr1 148.2(4) . 2_666
Li2 O102 Sr1 92.1(3) . 2_666
C101 O102 Sr1 94.3(3) . .
Li2 O102 Sr1 85.3(3) . .
Sr1 O102 Sr1 106.79(13) 2_666 .
O102 C101 O101 122.2(5) . .
O102 C101 C102 118.5(5) . .
O101 C101 C102 118.9(5) . .
O102 C101 Sr1 61.7(3) . .
O101 C101 Sr1 61.5(3) . .
C102 C101 Sr1 163.8(5) . .
C103 C102 C101 109.6(7) . .
C102 C103 C104 114.7(8) . .
C103 C104 C105 115.4(10) . .
C11B O111 C11A 29.1(13) . .
C11B O111 Sr1 143.8(12) . .
C11A O111 Sr1 126.9(9) . .
O111 C11A N11A 126.0(15) . .
O111 C11A Sr1 36.6(6) . .
N11A C11A Sr1 151.2(13) . .
C11A N11A C13A 124.9(14) . .
C11A N11A C12A 120.6(14) . .
C13A N11A C12A 114.5(13) . .
O111 C11B N11B 128.3(19) . .
C11B N11B C13B 121.3(15) . .
C11B N11B C12B 121.2(16) . .
C13B N11B C12B 116.6(16) . .
C121 O121 Li1 126.0(6) . .
O121 C121 N121 125.7(8) . .
C121 N121 C123 122.1(9) . .
C121 N121 C122 120.4(9) . .
C123 N121 C122 116.8(9) . .
C131 O131 Li2 121.1(6) . .
O131 C131 N131 126.9(9) . .
C131 N131 C132 117.6(8) . .
C131 N131 C133 119.7(7) . .
C132 N131 C133 121.8(8) . .
C141 O141 Li1 162.9(6) . .
O141 C141 N141 125.7(6) . .
C141 N141 C142 120.9(6) . .
C141 N141 C143 119.9(6) . .
C142 N141 C143 119.1(7) . .

loop_
_geom_bond_atom_site_label_1
_geom_bond_atom_site_label_2
_geom_bond_distance
_geom_bond_site_symmetry_2
Sr1 O1 2.441(4) .
Sr1 O4 2.447(4) .
Sr1 O111 2.496(4) .
Sr1 O102 2.636(4) 2_666
Sr1 O101 2.666(4) .
Sr1 O102 2.671(4) .
Sr1 O3 2.672(4) .
Sr1 O2 2.828(4) .
Sr1 C101 3.024(6) .
Sr1 Li2 3.249(11) .
Sr1 C11A 3.345(12) .
Sr1 Li2 3.418(12) 2_666
Li1 O141 1.892(12) .
Li1 O101 1.935(11) .
Li1 O2 1.943(11) .
Li1 O121 1.967(12) .
Li2 O4 1.786(12) 2_666
Li2 O1 1.876(11) .
Li2 O131 1.960(13) .
Li2 O102 2.079(11) .
Li2 C36 2.584(12) 2_666
Li2 C6 2.677(12) .
Li2 Sr1 3.418(12) 2_666
O1 C6 1.315(7) .
O2 C16 1.364(6) .
O3 C26 1.349(7) .
O4 C36 1.313(6) .
O4 Li2 1.786(12) 2_666
C1 C2 1.396(9) .
C1 C6 1.408(8) .
C1 C40 1.528(8) 2_666
C2 C3 1.379(11) .
C3 C4 1.359(10) .
C3 C7B 1.59(3) .
C3 C7A 1.62(2) .
C4 C5 1.359(8) .
C5 C6 1.413(8) .
C5 C10 1.520(8) .
C7A C9A 1.49(3) .
C7A C8 1.49(3) .
C7B C8 1.57(4) .
C7B C9B 1.62(5) .
C10 C11 1.485(8) .
C11 C16 1.387(8) .
C11 C12 1.393(8) .
C12 C13 1.393(9) .
C13 C14 1.360(9) .
C13 C17 1.526(9) .
C14 C15 1.375(8) .
C15 C16 1.408(8) .
C15 C20 1.526(8) .
C17 C19 1.505(14) .
C17 C18 1.513(12) .
C20 C21 1.494(9) .
C21 C22 1.395(9) .
C21 C26 1.411(8) .
C22 C23 1.380(10) .
C23 C24 1.393(9) .
C23 C27 1.509(10) .
C24 C25 1.376(8) .
C25 C26 1.405(8) .
C25 C30 1.509(8) .
C27 C28 1.509(12) .
C27 C29 1.515(12) .
C30 C31 1.518(9) .
C31 C32 1.372(9) .
C31 C36 1.413(8) .
C32 C33 1.379(11) .
C33 C34 1.402(11) .
C33 C37 1.497(10) .
C34 C35 1.399(9) .
C35 C36 1.404(8) .
C35 C40 1.523(8) .
C36 Li2 2.584(12) 2_666
C37 C38 1.406(11) .
C37 C39 1.425(11) .
C40 C1 1.528(8) 2_666
O101 C101 1.247(7) .
O102 C101 1.229(6) .
O102 Sr1 2.636(4) 2_666
C101 C102 1.491(9) .
C102 C103 1.457(12) .
C103 C104 1.497(13) .
C104 C105 1.536(15) .
O111 C11B 1.184(13) .
O111 C11A 1.185(12) .
C11A N11A 1.331(13) .
N11A C13A 1.439(17) .
N11A C12A 1.463(15) .
C11B N11B 1.341(16) .
N11B C13B 1.420(18) .
N11B C12B 1.468(17) .
O121 C121 1.209(8) .
C121 N121 1.350(10) .
N121 C123 1.412(11) .
N121 C122 1.449(14) .
O131 C131 1.236(9) .
C131 N131 1.315(10) .
N131 C132 1.430(11) .
N131 C133 1.475(12) .
O141 C141 1.219(8) .
C141 N141 1.338(9) .
N141 C142 1.431(10) .
N141 C143 1.437(9) .
